data_4510924
loop_
_publ_author_name
'Mukherjee, Arijit'
'Grobelny, Pawel'
'Thakur, Tejender S.'
'Desiraju, Gautam R.'

_publ_section_title
;
 Polymorphs, Pseudopolymorphs, and Co-Crystals of Orcinol: Exploring the
 Structural Landscape with High Throughput Crystallography
;
_journal_issue 6
_journal_name_full 'Crystal Growth &amp; Design'
_journal_page_first 2637
_journal_paper_doi 10.1021/cg200361x
_journal_volume 11
_journal_year 2011
_chemical_compound_source 'see text'
_chemical_formula_moiety 'C7 H8 O2, 4(C6 H6 N2 O), H2 O'
_chemical_formula_sum 'C31 H34 N8 O7'
_chemical_formula_weight 630.66
_chemical_name_common Orcinol:Nicotinamide
_chemical_name_systematic ?
_space_group_IT_number 2
_symmetry_cell_setting triclinic
_symmetry_Int_Tables_number 2
_symmetry_space_group_name_Hall '-P 1'
_symmetry_space_group_name_H-M 'P -1'
_atom_sites_solution_hydrogens geom
_atom_sites_solution_primary direct
_atom_sites_solution_secondary difmap
_cell_angle_alpha 96.16(3)
_cell_angle_beta 99.97(3)
_cell_angle_gamma 98.56(3)
_cell_formula_units_Z 2
_cell_length_a 7.9260(16)
_cell_length_b 12.560(3)
_cell_length_c 16.750(3)
_cell_measurement_reflns_used 1567
_cell_measurement_temperature 150(2)
_cell_measurement_theta_max 27.5
_cell_measurement_theta_min 2.6
_cell_volume 1608.8(6)
_computing_cell_refinement
;
CrystalClear-SM Expert 2.0 rc14 (Rigaku, 2009)
;
_computing_data_collection
;
CrystalClear-SM Expert 2.0 rc14 (Rigaku, 2009)
;
_computing_data_reduction
;
CrystalClear-SM Expert 2.0 rc14 (Rigaku, 2009)
;
_computing_publication_material 'PLATON (Spek, 2003)'
_computing_structure_refinement 'SHELXL-97 (Sheldrick, 2008)'
_diffrn_ambient_temperature 150(2)
_diffrn_detector CCD
_diffrn_detector_area_resol_mean 13.6612
_diffrn_measured_fraction_theta_full 0.998
_diffrn_measured_fraction_theta_max 0.998
_diffrn_measurement_details
;
scan:
    Number of images: 180
               Slice: -60.0000 - 120.0000
         Image width: 1.0000
            Exp time: 16.0000
       Rotation axis: Omega
               Omega: 0.0000
                 Chi: 54.0000
                 Phi: 0.0000
                 XTD: 49.3359
              2theta: 29.4613
scan:
    Number of images: 180
               Slice: -60.0000 - 120.0000
         Image width: 1.0000
            Exp time: 16.0000
       Rotation axis: Omega
               Omega: 0.0000
                 Chi: 54.0000
                 Phi: 120.0000
                 XTD: 49.3359
              2theta: 29.4613
scan:
    Number of images: 180
               Slice: -60.0000 - 120.0000
         Image width: 1.0000
            Exp time: 16.0000
       Rotation axis: Omega
               Omega: 0.0000
                 Chi: 54.0000
                 Phi: 240.0000
                 XTD: 49.3359
              2theta: 29.4613

;
_diffrn_measurement_device
;
XtaLABmini: Fixed Chi 2 circle
;
_diffrn_measurement_device_type
;
Rigaku Mercury375R (2x2 bin mode)
;
_diffrn_measurement_method 'profile data from \w-scans'
_diffrn_measurement_specimen_support Fiber
_diffrn_orient_matrix_type d*Trek
_diffrn_orient_matrix_UB_11 -0.049796
_diffrn_orient_matrix_UB_12 0.120105
_diffrn_orient_matrix_UB_13 0.001407
_diffrn_orient_matrix_UB_21 -0.064712
_diffrn_orient_matrix_UB_22 -0.011213
_diffrn_orient_matrix_UB_23 -0.047918
_diffrn_orient_matrix_UB_31 -0.042196
_diffrn_orient_matrix_UB_32 -0.005260
_diffrn_orient_matrix_UB_33 0.044028
_diffrn_radiation_monochromator 'Graphite Monochromator'
_diffrn_radiation_probe x-ray
_diffrn_radiation_type MoK\a
_diffrn_radiation_wavelength 0.71073
_diffrn_reflns_av_R_equivalents 0.1961
_diffrn_reflns_av_sigmaI/netI 0.2802
_diffrn_reflns_limit_h_max 10
_diffrn_reflns_limit_h_min -10
_diffrn_reflns_limit_k_max 16
_diffrn_reflns_limit_k_min -16
_diffrn_reflns_limit_l_max 21
_diffrn_reflns_limit_l_min -21
_diffrn_reflns_number 17232
_diffrn_reflns_reduction_process
;
;
_diffrn_reflns_theta_full 27.5
_diffrn_reflns_theta_max 27.58
_diffrn_reflns_theta_min 1.25
_diffrn_source 'Sealed Tube'
_diffrn_source_current 12.0
_diffrn_source_power 0.6
_diffrn_source_voltage 50.0
_exptl_absorpt_coefficient_mu 0.095
_exptl_absorpt_correction_T_max 0.9542
_exptl_absorpt_correction_T_min 0.9497
_exptl_absorpt_correction_type multi-scan
_exptl_absorpt_process_details 'Jacobson, R. (1998) Private communication'
_exptl_crystal_colour Colorless
_exptl_crystal_density_diffrn 1.302
_exptl_crystal_density_meas ?
_exptl_crystal_density_method 'Not Measured'
_exptl_crystal_description Needle
_exptl_crystal_F_000 664
_exptl_crystal_size_max 0.55
_exptl_crystal_size_mid 0.05
_exptl_crystal_size_min 0.05
_refine_diff_density_max 0.477
_refine_diff_density_min -0.385
_refine_diff_density_rms 0.103
_refine_ls_extinction_method none
_refine_ls_goodness_of_fit_ref 1.007
_refine_ls_hydrogen_treatment mixed
_refine_ls_matrix_type full
_refine_ls_number_parameters 460
_refine_ls_number_reflns 7385
_refine_ls_number_restraints 12
_refine_ls_restrained_S_all 1.007
_refine_ls_R_factor_all 0.3593
_refine_ls_R_factor_gt 0.1323
_refine_ls_shift/su_max 0.929
_refine_ls_shift/su_mean 0.010
_refine_ls_structure_factor_coef Fsqd
_refine_ls_weighting_details 'calc w=1/[\s^2^(Fo^2^)+(0.1654P)^2^+0.0000P] where P=(Fo^2^+2Fc^2^)/3'
_refine_ls_weighting_scheme calc
_refine_ls_wR_factor_gt 0.2927
_refine_ls_wR_factor_ref 0.4461
_reflns_number_gt 1866
_reflns_number_total 7385
_reflns_threshold_expression >2\s(I)
_cod_data_source_file 818158.cif
_cod_data_source_block datam
_cod_depositor_comments
;
The following automatic conversions were performed:

'_symmetry_cell_setting' value 'Triclinic' changed to 'triclinic'
according to
/usr/data/users/saulius/automatic-downloads/retrospective/ACS/lib/dictionaries/cif_core.dic
dictionary named 'cif_core.dic' version 2.4.2 from 2011-04-26.

Automatic conversion script
Id: cif_fix_values 2281 2013-09-26 08:29:07Z andrius 

The following automatic conversions were performed:

'_exptl_crystal_density_meas' value 'Not Measured' was changed to '?'
- the value is perceived as not measured.

Automatic conversion script
Id: cif_fix_values 3008 2015-01-20 13:52:24Z robertas 
;
_cod_database_code 4510924

loop_
_symmetry_equiv_pos_site_id
_symmetry_equiv_pos_as_xyz
1 x,y,z
2 -x,-y,-z

loop_
_atom_site_aniso_label
_atom_site_aniso_U_11
_atom_site_aniso_U_22
_atom_site_aniso_U_33
_atom_site_aniso_U_23
_atom_site_aniso_U_13
_atom_site_aniso_U_12
O1 0.047(4) 0.064(5) 0.090(6) -0.028(4) 0.017(4) -0.012(4)
O2 0.031(3) 0.058(4) 0.104(6) 0.005(4) 0.015(3) 0.004(3)
C1 0.060(6) 0.057(6) 0.067(7) -0.001(5) 0.003(5) 0.031(6)
C2 0.057(6) 0.050(6) 0.038(5) 0.002(4) -0.001(4) 0.009(5)
C3 0.040(5) 0.066(7) 0.034(5) 0.005(4) -0.001(4) -0.006(5)
C4 0.056(6) 0.039(5) 0.044(5) -0.006(4) 0.004(4) 0.003(5)
C5 0.044(5) 0.064(6) 0.042(5) 0.020(5) 0.013(4) 0.011(5)
C6 0.066(7) 0.039(5) 0.060(6) 0.002(5) -0.004(5) 0.008(5)
C7 0.071(8) 0.067(8) 0.134(11) 0.003(7) 0.008(7) 0.009(6)
O3 0.077(4) 0.049(4) 0.036(3) 0.007(3) -0.015(3) -0.006(4)
N1 0.064(5) 0.052(5) 0.037(4) 0.014(4) 0.009(4) 0.007(4)
N2 0.066(5) 0.045(5) 0.046(5) 0.010(4) -0.011(4) 0.000(4)
C8 0.054(5) 0.037(5) 0.044(5) 0.019(4) 0.014(4) 0.015(4)
C9 0.050(5) 0.044(5) 0.031(5) 0.007(4) 0.010(4) 0.002(4)
C10 0.064(6) 0.037(5) 0.052(6) 0.011(4) 0.005(5) 0.010(5)
C11 0.093(8) 0.032(5) 0.057(6) 0.012(5) 0.020(6) 0.018(5)
C12 0.069(7) 0.078(8) 0.051(6) 0.030(6) 0.015(5) 0.012(6)
C13 0.061(6) 0.036(5) 0.039(5) 0.006(4) 0.013(4) 0.013(5)
O4 0.078(4) 0.027(3) 0.045(4) 0.001(3) 0.001(3) -0.013(3)
N3 0.057(5) 0.060(5) 0.037(4) 0.010(4) -0.002(4) -0.005(4)
N4 0.070(5) 0.031(4) 0.042(5) 0.011(4) -0.009(4) -0.009(4)
C14 0.055(6) 0.028(5) 0.047(5) -0.011(4) 0.007(4) -0.009(4)
C15 0.047(5) 0.034(5) 0.035(5) 0.002(4) 0.008(4) 0.006(4)
C16 0.065(6) 0.033(5) 0.051(6) 0.003(4) 0.003(5) 0.015(5)
C17 0.081(7) 0.043(6) 0.061(7) 0.009(5) -0.001(6) 0.009(5)
C18 0.067(7) 0.051(6) 0.067(7) 0.024(6) -0.004(5) 0.009(6)
C19 0.047(5) 0.035(5) 0.044(5) 0.000(4) 0.006(4) -0.004(4)
O5 0.109(6) 0.033(4) 0.049(4) 0.002(3) 0.020(4) 0.003(4)
N5 0.087(6) 0.035(4) 0.055(5) 0.022(4) 0.020(4) 0.001(4)
N6 0.092(6) 0.030(4) 0.059(6) 0.012(4) 0.010(5) 0.010(5)
C20 0.065(6) 0.028(5) 0.053(6) 0.004(4) 0.001(5) -0.002(5)
C21 0.062(6) 0.039(5) 0.032(5) -0.004(4) 0.022(4) 0.006(5)
C22 0.061(6) 0.040(5) 0.050(6) -0.011(5) 0.002(5) 0.000(5)
C23 0.066(6) 0.053(6) 0.049(6) 0.002(5) -0.004(5) -0.014(5)
C24 0.080(7) 0.072(7) 0.030(5) 0.011(5) 0.017(5) 0.017(6)
C25 0.061(6) 0.038(5) 0.051(6) -0.003(5) 0.015(5) 0.020(5)
O6 0.096(5) 0.043(4) 0.057(4) 0.004(3) 0.027(4) -0.034(4)
N7 0.066(5) 0.048(5) 0.040(4) 0.000(4) 0.009(4) -0.005(4)
N8 0.068(5) 0.052(5) 0.042(5) 0.002(4) 0.018(4) -0.032(4)
C26 0.057(5) 0.056(6) 0.031(5) 0.021(4) 0.019(4) 0.001(5)
C27 0.048(5) 0.036(5) 0.031(5) 0.006(4) -0.002(4) -0.002(4)
C28 0.075(7) 0.066(7) 0.046(6) 0.007(5) 0.023(5) -0.019(6)
C29 0.081(7) 0.081(8) 0.025(5) -0.003(5) 0.012(5) 0.003(6)
C30 0.066(6) 0.051(6) 0.051(6) 0.018(5) 0.007(5) 0.006(5)
C31 0.062(6) 0.033(5) 0.044(5) 0.018(4) 0.007(4) -0.019(5)
O7 0.065(5) 0.060(5) 0.084(6) -0.007(4) 0.002(4) 0.000(4)

loop_
_atom_site_label
_atom_site_type_symbol
_atom_site_thermal_displace_type
_atom_site_fract_x
_atom_site_fract_y
_atom_site_fract_z
_atom_site_occupancy
_atom_site_U_iso_or_equiv
O1 O Uani 0.5662(8) 0.5876(6) -0.0633(5) 1.000 0.072(3)
O2 O Uani 1.1651(7) 0.7633(5) 0.0026(4) 1.000 0.065(3)
C1 C Uani 0.7663(13) 0.8572(8) 0.0365(6) 1.000 0.061(4)
C2 C Uani 0.6424(12) 0.7678(7) 0.0024(5) 1.000 0.050(3)
C3 C Uani 0.6924(11) 0.6728(8) -0.0303(5) 1.000 0.049(3)
C4 C Uani 0.8705(12) 0.6707(7) -0.0305(5) 1.000 0.048(3)
C5 C Uani 0.9948(11) 0.7622(8) 0.0029(5) 1.000 0.048(3)
C6 C Uani 0.9406(13) 0.8561(7) 0.0338(6) 1.000 0.057(3)
C7 C Uani 0.7105(14) 0.9596(9) 0.0736(8) 1.000 0.093(5)
O3 O Uani 0.2374(8) 0.6333(5) 0.4616(3) 1.000 0.059(2)
N1 N Uani -0.0743(10) 0.5792(6) 0.1882(4) 1.000 0.051(3)
N2 N Uani 0.0894(11) 0.4650(7) 0.4098(5) 1.000 0.056(3)
C8 C Uani 0.0018(10) 0.5478(7) 0.2572(5) 1.000 0.043(3)
C9 C Uani 0.0497(11) 0.6119(7) 0.3312(5) 1.000 0.042(3)
C10 C Uani 0.0218(12) 0.7193(7) 0.3346(5) 1.000 0.051(3)
C11 C Uani -0.0589(13) 0.7512(7) 0.2654(6) 1.000 0.059(4)
C12 C Uani -0.1026(13) 0.6801(9) 0.1947(6) 1.000 0.064(4)
C13 C Uani 0.1328(12) 0.5726(7) 0.4065(5) 1.000 0.044(3)
O4 O Uani 0.7246(8) 0.6370(4) 0.4538(3) 1.000 0.054(2)
N3 N Uani 0.4115(10) 0.5772(6) 0.1804(4) 1.000 0.054(3)
N4 N Uani 0.5859(10) 0.4682(6) 0.4045(5) 1.000 0.052(3)
C14 C Uani 0.4857(11) 0.5459(7) 0.2493(5) 1.000 0.047(3)
C15 C Uani 0.5384(10) 0.6124(6) 0.3232(5) 1.000 0.039(3)
C16 C Uani 0.5113(12) 0.7192(7) 0.3255(5) 1.000 0.050(3)
C17 C Uani 0.4339(13) 0.7522(8) 0.2544(6) 1.000 0.064(4)
C18 C Uani 0.3858(12) 0.6813(8) 0.1855(6) 1.000 0.063(4)
C19 C Uani 0.6224(11) 0.5725(7) 0.3992(5) 1.000 0.044(3)
O5 O Uani 0.5101(9) -0.0142(5) 0.3888(3) 1.000 0.064(3)
N5 N Uani 0.8131(11) 0.2966(6) 0.3023(5) 1.000 0.058(3)
N6 N Uani 0.6259(12) 0.1282(6) 0.4848(5) 1.000 0.061(3)
C20 C Uani 0.7682(12) 0.2372(6) 0.3599(5) 1.000 0.051(3)
C21 C Uani 0.6464(11) 0.1429(7) 0.3420(5) 1.000 0.044(3)
C22 C Uani 0.5702(12) 0.1056(7) 0.2605(5) 1.000 0.054(3)
C23 C Uani 0.6171(12) 0.1669(8) 0.2038(6) 1.000 0.061(3)
C24 C Uani 0.7342(13) 0.2595(8) 0.2247(5) 1.000 0.059(4)
C25 C Uani 0.5885(12) 0.0811(7) 0.4074(6) 1.000 0.049(3)
O6 O Uani 0.0070(9) -0.0153(5) 0.3905(4) 1.000 0.069(3)
N7 N Uani 0.3118(10) 0.2970(6) 0.3068(4) 1.000 0.054(3)
N8 N Uani 0.1320(10) 0.1266(6) 0.4873(5) 1.000 0.058(3)
C26 C Uani 0.2624(11) 0.2381(7) 0.3624(5) 1.000 0.047(3)
C27 C Uani 0.1489(10) 0.1393(6) 0.3471(5) 1.000 0.040(3)
C28 C Uani 0.0838(13) 0.1016(8) 0.2656(5) 1.000 0.064(4)
C29 C Uani 0.1308(13) 0.1564(9) 0.2060(5) 1.000 0.064(4)
C30 C Uani 0.2427(12) 0.2571(8) 0.2289(6) 1.000 0.056(3)
C31 C Uani 0.0927(12) 0.0752(7) 0.4102(5) 1.000 0.049(3)
O7 O Uani 0.7746(10) 0.4292(6) 0.0503(5) 1.000 0.074(3)
H2 H Uiso 0.52531 0.77054 0.00109 1.000 0.0603
H1C H Uiso 0.605(10) 0.539(5) -0.089(5) 1.000 0.05(3)
H2 H Uiso 1.17913 0.70333 -0.01706 1.000 0.0973
H4 H Uiso 0.90437 0.60820 -0.05293 1.000 0.0580
H6 H Uiso 1.02202 0.91897 0.05299 1.000 0.0690
H7A H Uiso 0.58586 0.94986 0.06426 1.000 0.1393
H7B H Uiso 0.75613 0.97282 0.13138 1.000 0.1393
H7C H Uiso 0.75435 1.02037 0.04851 1.000 0.1393
H2A H Uiso 0.011(10) 0.419(7) 0.371(5) 1.000 0.09(4)
H2B H Uiso 0.149(9) 0.438(6) 0.453(3) 1.000 0.05(3)
H8 H Uiso 0.02380 0.47697 0.25457 1.000 0.0512
H10 H Uiso 0.05748 0.76748 0.38289 1.000 0.0611
H11 H Uiso -0.08442 0.82120 0.26604 1.000 0.0706
H12 H Uiso -0.15606 0.70456 0.14784 1.000 0.0768
H4A H Uiso 0.500(7) 0.422(5) 0.367(4) 1.000 0.05(2)
H4B H Uiso 0.626(11) 0.439(7) 0.458(5) 1.000 0.06(3)
H14 H Uiso 0.50347 0.47421 0.24755 1.000 0.0560
H16 H Uiso 0.54463 0.76730 0.37386 1.000 0.0601
H17 H Uiso 0.41502 0.82351 0.25412 1.000 0.0763
H18 H Uiso 0.33165 0.70515 0.13858 1.000 0.0751
H6A H Uiso 0.637(8) 0.2021(18) 0.493(4) 1.000 0.022(18)
H6B H Uiso 0.625(16) 0.094(9) 0.531(4) 1.000 0.13(5)
H20 H Uiso 0.82139 0.26073 0.41419 1.000 0.0611
H22 H Uiso 0.49048 0.04127 0.24568 1.000 0.0645
H23 H Uiso 0.56722 0.14458 0.14890 1.000 0.0729
H24 H Uiso 0.76140 0.29935 0.18365 1.000 0.0713
H8A H Uiso 0.207(7) 0.191(3) 0.504(4) 1.000 0.04(2)
H8B H Uiso 0.074(10) 0.091(6) 0.523(4) 1.000 0.07(3)
H26 H Uiso 0.30795 0.26547 0.41697 1.000 0.0558
H28 H Uiso 0.00534 0.03658 0.25147 1.000 0.0772
H29 H Uiso 0.09046 0.12840 0.15120 1.000 0.0771
H30 H Uiso 0.26972 0.29761 0.18804 1.000 0.0671
H7D H Uiso 0.805(10) 0.471(16) 0.095(9) 1.000 0.38(17)
H7E H Uiso 0.674(7) 0.395(10) 0.041(8) 1.000 0.13(6)

loop_
_atom_type_symbol
_atom_type_description
_atom_type_scat_dispersion_real
_atom_type_scat_dispersion_imag
_atom_type_scat_source
O O 0.0106 0.0060 'International Tables Vol C Tables 4.2.6.8 and 6.1.1.4'
N N 0.0061 0.0033 'International Tables Vol C Tables 4.2.6.8 and 6.1.1.4'
H H 0.0000 0.0000 'International Tables Vol C Tables 4.2.6.8 and 6.1.1.4'
C C 0.0033 0.0016 'International Tables Vol C Tables 4.2.6.8 and 6.1.1.4'

loop_
_geom_angle_atom_site_label_1
_geom_angle_atom_site_label_2
_geom_angle_atom_site_label_3
_geom_angle
_geom_angle_publ_flag
C3 O1 H1C 111(5) no
C5 O2 H2 110.00 no
H7D O7 H7E 116(11) no
C8 N1 C12 115.5(8) yes
H2A N2 H2B 119(7) no
C13 N2 H2B 117(5) no
C13 N2 H2A 124(6) no
C14 N3 C18 116.1(7) yes
C19 N4 H4B 121(5) no
C19 N4 H4A 122(4) no
H4A N4 H4B 115(6) no
C20 N5 C24 116.7(8) yes
C25 N6 H6B 127(7) no
H6A N6 H6B 116(8) no
C25 N6 H6A 116(4) no
C26 N7 C30 115.9(8) yes
C31 N8 H8B 114(4) no
C31 N8 H8A 124(4) no
H8A N8 H8B 122(6) no
C6 C1 C7 120.2(9) no
C2 C1 C7 119.6(9) no
C2 C1 C6 120.2(9) no
C1 C2 C3 120.0(9) no
O1 C3 C4 122.6(8) yes
C2 C3 C4 119.6(8) no
O1 C3 C2 117.8(8) yes
C3 C4 C5 120.0(8) no
C4 C5 C6 119.0(9) no
O2 C5 C6 119.5(8) yes
O2 C5 C4 121.5(8) yes
C1 C6 C5 121.0(9) no
C1 C2 H2 120.00 no
C3 C2 H2 120.00 no
C3 C4 H4 120.00 no
C5 C4 H4 120.00 no
C1 C6 H6 119.00 no
C5 C6 H6 120.00 no
H7A C7 H7C 110.00 no
C1 C7 H7B 109.00 no
H7A C7 H7B 109.00 no
C1 C7 H7A 109.00 no
H7B C7 H7C 110.00 no
C1 C7 H7C 109.00 no
N1 C8 C9 124.9(8) yes
C8 C9 C13 122.8(8) no
C8 C9 C10 117.6(8) no
C10 C9 C13 119.6(7) no
C9 C10 C11 117.9(8) no
C10 C11 C12 119.6(9) no
N1 C12 C11 124.5(9) yes
O3 C13 C9 122.3(8) yes
N2 C13 C9 115.7(8) yes
O3 C13 N2 122.0(8) yes
C9 C8 H8 118.00 no
N1 C8 H8 118.00 no
C11 C10 H10 121.00 no
C9 C10 H10 121.00 no
C12 C11 H11 120.00 no
C10 C11 H11 120.00 no
C11 C12 H12 118.00 no
N1 C12 H12 118.00 no
N3 C14 C15 124.5(8) yes
C16 C15 C19 120.4(7) no
C14 C15 C16 117.5(8) no
C14 C15 C19 122.1(7) no
C15 C16 C17 118.4(8) no
C16 C17 C18 119.8(9) no
N3 C18 C17 123.7(9) yes
N4 C19 C15 117.8(8) yes
O4 C19 N4 122.1(8) yes
O4 C19 C15 120.0(7) yes
C15 C14 H14 118.00 no
N3 C14 H14 118.00 no
C17 C16 H16 121.00 no
C15 C16 H16 121.00 no
C18 C17 H17 120.00 no
C16 C17 H17 120.00 no
N3 C18 H18 118.00 no
C17 C18 H18 118.00 no
N5 C20 C21 122.9(8) yes
C22 C21 C25 118.8(8) no
C20 C21 C25 122.5(8) no
C20 C21 C22 118.7(8) no
C21 C22 C23 117.2(8) no
C22 C23 C24 121.7(9) no
N5 C24 C23 122.8(9) yes
O5 C25 C21 119.7(8) yes
N6 C25 C21 119.5(8) yes
O5 C25 N6 120.8(8) yes
C21 C20 H20 119.00 no
N5 C20 H20 119.00 no
C21 C22 H22 121.00 no
C23 C22 H22 121.00 no
C24 C23 H23 119.00 no
C22 C23 H23 119.00 no
C23 C24 H24 119.00 no
N5 C24 H24 119.00 no
N7 C26 C27 126.3(8) yes
C26 C27 C28 115.1(8) no
C26 C27 C31 125.6(7) no
C28 C27 C31 119.3(8) no
C27 C28 C29 121.7(9) no
C28 C29 C30 118.2(8) no
N7 C30 C29 122.8(9) yes
O6 C31 C27 120.4(7) yes
N8 C31 C27 115.8(8) yes
O6 C31 N8 123.7(8) yes
N7 C26 H26 117.00 no
C27 C26 H26 117.00 no
C29 C28 H28 119.00 no
C27 C28 H28 119.00 no
C28 C29 H29 121.00 no
C30 C29 H29 121.00 no
N7 C30 H30 119.00 no
C29 C30 H30 119.00 no

loop_
_geom_bond_atom_site_label_1
_geom_bond_atom_site_label_2
_geom_bond_distance
_geom_bond_publ_flag
O1 C3 1.347(12) yes
O2 C5 1.349(11) yes
O1 H1C 0.84(7) no
O2 H2 0.8200 no
O3 C13 1.231(10) yes
O4 C19 1.240(10) yes
O5 C25 1.244(11) yes
O6 C31 1.214(11) yes
O7 H7E 0.83(8) no
O7 H7D 0.84(17) no
N1 C8 1.335(11) yes
N1 C12 1.316(14) yes
N2 C13 1.354(12) yes
N2 H2B 0.92(6) no
N2 H2A 0.90(8) no
N3 C18 1.349(13) yes
N3 C14 1.328(11) yes
N4 C19 1.315(12) yes
N4 H4B 1.02(8) no
N4 H4A 0.92(6) no
N5 C20 1.345(11) yes
N5 C24 1.342(12) yes
N6 C25 1.330(13) yes
N6 H6A 0.91(3) no
N6 H6B 0.93(8) no
N7 C30 1.336(12) yes
N7 C26 1.325(11) yes
N8 C31 1.343(12) yes
N8 H8B 0.93(7) no
N8 H8A 0.92(5) no
C1 C6 1.392(15) no
C1 C2 1.375(14) no
C1 C7 1.526(15) no
C2 C3 1.399(13) no
C3 C4 1.416(13) no
C4 C5 1.392(13) no
C5 C6 1.393(13) no
C2 H2 0.9300 no
C4 H4 0.9300 no
C6 H6 0.9300 no
C7 H7B 0.9600 no
C7 H7C 0.9600 no
C7 H7A 0.9600 no
C8 C9 1.364(12) no
C9 C13 1.487(12) no
C9 C10 1.396(12) no
C10 C11 1.354(13) no
C11 C12 1.363(14) no
C8 H8 0.9300 no
C10 H10 0.9300 no
C11 H11 0.9300 no
C12 H12 0.9300 no
C14 C15 1.378(12) no
C15 C19 1.503(12) no
C15 C16 1.387(12) no
C16 C17 1.377(13) no
C17 C18 1.340(14) no
C14 H14 0.9300 no
C16 H16 0.9300 no
C17 H17 0.9300 no
C18 H18 0.9300 no
C20 C21 1.381(12) no
C21 C25 1.505(13) no
C21 C22 1.393(12) no
C22 C23 1.352(13) no
C23 C24 1.347(14) no
C20 H20 0.9300 no
C22 H22 0.9300 no
C23 H23 0.9300 no
C24 H24 0.9300 no
C26 C27 1.391(12) no
C27 C28 1.378(12) no
C27 C31 1.484(12) no
C28 C29 1.345(13) no
C29 C30 1.406(15) no
C26 H26 0.9300 no
C28 H28 0.9300 no
C29 H29 0.9300 no
C30 H30 0.9300 no

loop_
_geom_contact_atom_site_label_1
_geom_contact_atom_site_label_2
_geom_contact_distance
_geom_contact_site_symmetry_2
_geom_contact_publ_flag
O1 O7 2.726(11) 2_665 no
O1 N3 2.742(11) 2_665 no
O1 C14 3.304(12) 2_665 no
O2 O7 2.625(10) 2_765 no
O3 N4 2.945(10) 2_666 no
O3 C20 3.257(10) 2_666 no
O3 N6 3.012(10) 2_666 no
O4 C26 3.280(10) 2_666 no
O4 N2 3.010(10) 2_666 no
O4 N8 3.010(9) 2_666 no
O5 C16 3.404(11) 1_545 no
O5 C17 3.410(11) 1_545 no
O5 N6 2.946(10) 2_656 no
O6 C11 3.333(11) 1_545 no
O6 N8 2.880(10) 2_556 no
O6 C10 3.389(11) 1_545 no
O7 C4 3.299(13) 2_765 no
O7 N1 2.785(11) 1_655 no
O7 O1 2.726(11) 2_665 no
O7 C5 3.365(12) 2_765 no
O7 O2 2.625(10) 2_765 no
O1 H7E 2.04(7) 2_665 no
O1 H7D 2.87(10) 2_665 no
O2 H2 2.8500 1_655 no
O2 H7E 2.62(10) 2_765 no
O2 H18 2.6600 1_655 no
O3 H6A 2.15(4) 2_666 no
O3 H20 2.5000 2_666 no
O3 H4B 1.97(9) 2_666 no
O3 H10 2.6700 . no
O4 H16 2.6500 . no
O4 H8A 2.16(4) 2_666 no
O4 H26 2.4400 2_666 no
O4 H2B 2.09(6) 2_666 no
O5 H6B 2.10(10) 2_656 no
O5 H17 2.7900 1_545 no
O5 H22 2.5500 . no
O5 H16 2.7900 1_545 no
O6 H10 2.8100 1_545 no
O6 H28 2.4800 . no
O6 H11 2.6800 1_545 no
O6 H8B 1.96(7) 2_556 no
O7 H2 1.8100 2_765 no
O7 H4 2.6500 2_765 no
O7 H24 2.9100 . no
N1 O7 2.785(11) 1_455 no
N2 C26 3.419(12) . no
N2 N5 2.992(12) 1_455 no
N2 O4 3.010(10) 2_666 no
N3 O1 2.742(11) 2_665 no
N4 O3 2.945(10) 2_666 no
N4 N7 2.940(11) . no
N5 N2 2.992(12) 1_655 no
N6 O5 2.946(10) 2_656 no
N6 O3 3.012(10) 2_666 no
N7 N4 2.940(11) . no
N8 O6 2.880(10) 2_556 no
N8 O4 3.010(9) 2_666 no
N1 H7D 1.96(16) 1_455 no
N2 H8 2.5900 . no
N2 H4B 2.89(9) 2_666 no
N3 H1C 1.97(7) 2_665 no
N4 H14 2.6100 . no
N4 H2B 2.90(6) 2_666 no
N5 H2A 2.10(9) 1_655 no
N5 H8 2.8800 1_655 no
N6 H20 2.6200 . no
N7 H14 2.8700 . no
N7 H4A 2.04(6) . no
N8 H8B 2.94(8) 2_556 no
N8 H26 2.5800 . no
C4 O7 3.299(13) 2_765 no
C4 C30 3.539(13) 2_665 no
C5 O7 3.365(12) 2_765 no
C7 C23 3.464(16) 1_565 no
C10 O6 3.389(11) 1_565 no
C11 O6 3.333(11) 1_565 no
C14 O1 3.304(12) 2_665 no
C16 O5 3.404(11) 1_565 no
C17 O5 3.410(11) 1_565 no
C20 C27 3.455(12) 1_655 no
C20 C31 3.555(13) 1_655 no
C20 O3 3.257(10) 2_666 no
C21 C26 3.488(13) . no
C22 C30 3.442(14) . no
C23 C7 3.464(16) 1_545 no
C23 C30 3.405(14) . no
C25 C26 3.507(13) . no
C26 O4 3.280(10) 2_666 no
C26 C25 3.507(13) . no
C26 C21 3.488(13) . no
C26 N2 3.419(12) . no
C27 C20 3.455(12) 1_455 no
C30 C22 3.442(14) . no
C30 C23 3.405(14) . no
C30 C4 3.539(13) 2_665 no
C31 C20 3.555(13) 1_455 no
C1 H12 2.8700 1_655 no
C2 H12 2.9300 1_655 no
C2 H7E 2.92(10) 2_665 no
C3 H12 2.9800 1_655 no
C3 H30 2.7700 2_665 no
C3 H7E 2.87(7) 2_665 no
C4 H30 2.7700 2_665 no
C4 H12 3.0200 1_655 no
C5 H29 3.0700 2_665 no
C5 H12 3.0000 1_655 no
C6 H12 2.9500 1_655 no
C6 H29 3.1000 2_665 no
C7 H23 2.9900 1_565 no
C8 H2A 2.63(9) . no
C8 H7D 2.88(14) 1_455 no
C12 H7D 2.88(18) 1_455 no
C13 H4B 2.74(9) 2_666 no
C14 H1C 2.71(8) 2_665 no
C14 H4A 2.64(6) . no
C18 H1C 3.07(7) 2_665 no
C19 H2B 2.83(6) 2_666 no
C20 H2A 2.73(9) 1_655 no
C20 H6A 2.67(6) . no
C23 H7B 3.0400 1_545 no
C25 H6B 2.96(11) 2_656 no
C26 H8A 2.60(6) . no
C26 H4A 2.74(6) . no
C31 H8B 2.75(7) 2_556 no
H2 H7A 2.3300 . no
H2 H7E 2.3700 2_665 no
H2 O2 2.8500 1_455 no
H2 H7D 2.4600 2_765 no
H2 H4 2.2700 . no
H2 O7 1.8100 2_765 no
H2 H7E 1.8800 2_765 no
H1C C18 3.07(7) 2_665 no
H1C C14 2.71(8) 2_665 no
H1C N3 1.97(8) 2_665 no
H1C H4 2.3500 . no
H2A C8 2.63(9) . no
H2A N5 2.10(9) 1_455 no
H2A C20 2.73(9) 1_455 no
H2A H8 2.1700 . no
H2A H20 2.5600 1_455 no
H2B N4 2.90(6) 2_666 no
H2B H4B 2.36(11) 2_666 no
H2B C19 2.83(6) 2_666 no
H2B O4 2.09(6) 2_666 no
H4 H2 2.2700 . no
H4 H1C 2.3500 . no
H4 O7 2.6500 2_765 no
H4A C14 2.64(6) . no
H4A C26 2.74(6) . no
H4A N7 2.04(6) . no
H4A H14 2.1700 . no
H4B H2B 2.36(11) 2_666 no
H4B O3 1.97(9) 2_666 no
H4B C13 2.74(8) 2_666 no
H4B N2 2.89(8) 2_666 no
H6A C20 2.67(6) . no
H6A H20 2.2300 . no
H6A O3 2.15(4) 2_666 no
H6B O5 2.10(11) 2_656 no
H6B C25 2.96(11) 2_656 no
H7A H2 2.3300 . no
H7B C23 3.0400 1_565 no
H7B H28 2.5300 1_665 no
H7D C12 2.88(18) 1_655 no
H7D H2 2.4600 2_765 no
H7D C8 2.88(14) 1_655 no
H7D N1 1.96(16) 1_655 no
H7D O1 2.87(10) 2_665 no
H7E C3 2.87(7) 2_665 no
H7E H2 2.3700 2_665 no
H7E C2 2.92(10) 2_665 no
H7E O2 2.62(11) 2_765 no
H7E H2 1.8800 2_765 no
H7E O1 2.04(7) 2_665 no
H8 N5 2.8800 1_455 no
H8 H2A 2.1700 . no
H8 N2 2.5900 . no
H8A C26 2.60(6) . no
H8A H16 2.5300 2_666 no
H8A H26 2.0300 . no
H8A O4 2.16(4) 2_666 no
H8B H8B 2.39(11) 2_556 no
H8B C31 2.75(8) 2_556 no
H8B O6 1.96(7) 2_556 no
H8B N8 2.94(8) 2_556 no
H10 O6 2.8100 1_565 no
H10 O3 2.6700 . no
H11 O6 2.6800 1_565 no
H12 C4 3.0200 1_455 no
H12 C3 2.9800 1_455 no
H12 C5 3.0000 1_455 no
H12 C6 2.9500 1_455 no
H12 C1 2.8700 1_455 no
H12 C2 2.9300 1_455 no
H14 N7 2.8700 . no
H14 N4 2.6100 . no
H14 H4A 2.1700 . no
H16 H8A 2.5300 2_666 no
H16 O5 2.7900 1_565 no
H16 O4 2.6500 . no
H17 O5 2.7900 1_565 no
H18 O2 2.6600 1_455 no
H20 H2A 2.5600 1_655 no
H20 O3 2.5000 2_666 no
H20 N6 2.6200 . no
H20 H6A 2.2300 . no
H22 O5 2.5500 . no
H23 C7 2.9900 1_545 no
H24 O7 2.9100 . no
H26 N8 2.5800 . no
H26 H8A 2.0300 . no
H26 O4 2.4400 2_666 no
H28 O6 2.4800 . no
H28 H7B 2.5300 1_445 no
H29 C6 3.1000 2_665 no
H29 C5 3.0700 2_665 no
H30 C3 2.7700 2_665 no
H30 C4 2.7700 2_665 no

loop_
_geom_hbond_atom_site_label_D
_geom_hbond_atom_site_label_H
_geom_hbond_atom_site_label_A
_geom_hbond_distance_DH
_geom_hbond_distance_HA
_geom_hbond_distance_DA
_geom_hbond_angle_DHA
_geom_hbond_site_symmetry_A
_geom_hbond_publ_flag
O1 H1C N3 0.84(7) 1.97(8) 2.742(11) 153(8) 2_665 yes
O2 H2 O7 0.8200 1.8100 2.625(10) 174.00 2_765 yes
N2 H2A N5 0.90(8) 2.10(9) 2.992(12) 168(9) 1_455 yes
N2 H2B O4 0.92(6) 2.09(6) 3.010(10) 175(7) 2_666 yes
N4 H4A N7 0.92(6) 2.04(6) 2.940(11) 166(6) . yes
N4 H4B O3 1.02(8) 1.97(9) 2.945(10) 160(7) 2_666 yes
N6 H6A O3 0.91(3) 2.15(4) 3.012(10) 157(5) 2_666 yes
N6 H6B O5 0.93(8) 2.10(11) 2.946(10) 151(11) 2_656 yes
O7 H7D N1 0.84(17) 1.96(16) 2.785(11) 166(8) 1_655 yes
O7 H7E O1 0.83(8) 2.04(7) 2.726(11) 140(10) 2_665 yes
N8 H8A O4 0.92(5) 2.16(4) 3.010(9) 155(5) 2_666 yes
N8 H8B O6 0.93(7) 1.96(7) 2.880(10) 170(7) 2_556 yes
C20 H20 O3 0.9300 2.5000 3.257(10) 139.00 2_666 yes
C26 H26 N8 0.9300 2.5800 2.890(12) 100.00 . yes
C26 H26 O4 0.9300 2.4400 3.280(10) 150.00 2_666 yes

loop_
_geom_torsion_atom_site_label_1
_geom_torsion_atom_site_label_2
_geom_torsion_atom_site_label_3
_geom_torsion_atom_site_label_4
_geom_torsion
_geom_torsion_publ_flag
C8 N1 C12 C11 0.4(15) no
C12 N1 C8 C9 0.1(13) no
C14 N3 C18 C17 1.5(14) no
C18 N3 C14 C15 -0.9(13) no
C24 N5 C20 C21 -0.5(14) no
C20 N5 C24 C23 -0.8(15) no
C26 N7 C30 C29 -3.0(14) no
C30 N7 C26 C27 1.0(14) no
C2 C1 C6 C5 -5.4(14) no
C6 C1 C2 C3 4.3(14) no
C7 C1 C2 C3 -178.7(9) no
C7 C1 C6 C5 177.6(9) no
C1 C2 C3 O1 -179.7(8) no
C1 C2 C3 C4 -2.1(13) no
O1 C3 C4 C5 178.5(8) no
C2 C3 C4 C5 1.0(13) no
C3 C4 C5 C6 -2.1(13) no
C3 C4 C5 O2 -179.0(8) no
O2 C5 C6 C1 -178.7(8) no
C4 C5 C6 C1 4.2(14) no
N1 C8 C9 C13 179.4(8) no
N1 C8 C9 C10 -2.0(14) no
C8 C9 C10 C11 3.3(13) no
C10 C9 C13 O3 -29.4(14) no
C8 C9 C13 N2 -29.3(13) no
C13 C9 C10 C11 -178.1(9) no
C8 C9 C13 O3 149.1(9) no
C10 C9 C13 N2 152.2(9) no
C9 C10 C11 C12 -3.0(15) no
C10 C11 C12 N1 1.1(17) no
N3 C14 C15 C19 -179.8(8) no
N3 C14 C15 C16 0.2(13) no
C14 C15 C16 C17 0.0(13) no
C16 C15 C19 O4 -27.5(13) no
C14 C15 C19 N4 -26.4(12) no
C19 C15 C16 C17 -180.0(9) no
C14 C15 C19 O4 152.5(9) no
C16 C15 C19 N4 153.7(9) no
C15 C16 C17 C18 0.5(15) no
C16 C17 C18 N3 -1.3(16) no
N5 C20 C21 C25 -175.9(9) no
N5 C20 C21 C22 2.0(14) no
C20 C21 C22 C23 -2.1(13) no
C20 C21 C25 N6 14.3(14) no
C22 C21 C25 O5 18.2(13) no
C22 C21 C25 N6 -163.5(9) no
C25 C21 C22 C23 175.8(9) no
C20 C21 C25 O5 -163.9(9) no
C21 C22 C23 C24 0.8(15) no
C22 C23 C24 N5 0.7(16) no
N7 C26 C27 C31 -179.0(9) no
N7 C26 C27 C28 -0.1(14) no
C26 C27 C28 C29 1.3(14) no
C26 C27 C31 O6 -172.6(9) no
C26 C27 C31 N8 12.0(13) no
C28 C27 C31 O6 8.7(13) no
C28 C27 C31 N8 -166.8(9) no
C31 C27 C28 C29 -179.8(9) no
C27 C28 C29 C30 -3.1(16) no
C28 C29 C30 N7 4.1(16) no
